data_7129694
loop_
_publ_author_name
'Ponce-de-Le\'on, Jaime'
'Marcos-Ayuso, Guillermo'
'Casares, Juan A.'
'Espinet, Pablo'

_publ_section_title
;
 Pd/Cu bimetallic catalysis to access highly fluorinated biaryls from aryl
 halides and fluorinated arenes
;
_journal_name_full 'Chemical Communications'
_journal_paper_doi 10.1039/D2CC00141A
_journal_year 2022
_chemical_formula_moiety 'C45 H49 F10 P Pd'
_chemical_formula_sum 'C45 H48.96 F10 P Pd'
_chemical_formula_weight 917.16
_space_group_crystal_system monoclinic
_space_group_IT_number 14
_space_group_name_Hall '-P 2ybc'
_space_group_name_H-M_alt 'P 1 21/c 1'
_atom_sites_solution_hydrogens geom
_atom_sites_solution_primary dual
_audit_creation_date 2021-10-15
_audit_creation_method
;
Olex2 1.3
(compiled 2020.11.12 svn.r5f609507 for OlexSys, GUI svn.r6408)
;
_audit_update_record
;
2022-02-05 deposited with the CCDC.	2022-02-07 downloaded from the CCDC.
;
_cell_angle_alpha 90
_cell_angle_beta 104.392(2)
_cell_angle_gamma 90
_cell_formula_units_Z 4
_cell_length_a 20.2800(5)
_cell_length_b 11.8689(3)
_cell_length_c 17.7116(4)
_cell_measurement_reflns_used 5534
_cell_measurement_temperature 294
_cell_measurement_theta_max 28.4460
_cell_measurement_theta_min 3.8340
_cell_volume 4129.42(18)
_computing_cell_refinement 'CrysAlisPro 1.171.39.45g (Rigaku OD, 2018)'
_computing_data_collection 'CrysAlisPro 1.171.39.45g (Rigaku OD, 2018)'
_computing_data_reduction 'CrysAlisPro 1.171.39.45g (Rigaku OD, 2018)'
_computing_molecular_graphics 'Olex2 1.3 (Dolomanov et al., 2009)'
_computing_publication_material 'Olex2 1.3 (Dolomanov et al., 2009)'
_computing_structure_refinement 'SHELXL 2018/3 (Sheldrick, 2015)'
_computing_structure_solution 'SHELXT 2018/2 (Sheldrick, 2018)'
_diffrn_ambient_temperature 294
_diffrn_detector 'CCD plate'
_diffrn_detector_area_resol_mean 10.4757
_diffrn_detector_type Atlas
_diffrn_measured_fraction_theta_full 0.995
_diffrn_measured_fraction_theta_max 0.827
_diffrn_measurement_details
;
List of Runs (angles in degrees, time in seconds):

  # Type    Start    End  Width  t~exp~   \w     \q     \k     \f   Frames
#--------------------------------------------------------------------------
  1  \w    -82.00  17.00   1.00   17.54    --  -10.48 -77.00-120.00   99
  2  \w     35.00 100.00   1.00   17.54    --   12.36-178.00 120.00   65
;
_diffrn_measurement_device 'four-circle diffractometer'
_diffrn_measurement_device_type 'SuperNova, Dual, Cu at home/near, Atlas'
_diffrn_measurement_method '\w scans'
_diffrn_orient_matrix_type 'CrysAlisPro convention (1999,Acta A55,543-557)'
_diffrn_orient_matrix_UB_11 0.0064676000
_diffrn_orient_matrix_UB_12 0.0503142000
_diffrn_orient_matrix_UB_13 0.0221956000
_diffrn_orient_matrix_UB_21 0.0249587000
_diffrn_orient_matrix_UB_22 -0.0283987000
_diffrn_orient_matrix_UB_23 0.0289157000
_diffrn_orient_matrix_UB_31 0.0252828000
_diffrn_orient_matrix_UB_32 0.0151490000
_diffrn_orient_matrix_UB_33 -0.0195481000
_diffrn_radiation_monochromator mirror
_diffrn_radiation_probe x-ray
_diffrn_radiation_type 'Mo K\a'
_diffrn_radiation_wavelength 0.71073
_diffrn_reflns_av_R_equivalents 0.0289
_diffrn_reflns_av_unetI/netI 0.0553
_diffrn_reflns_Laue_measured_fraction_full 0.995
_diffrn_reflns_Laue_measured_fraction_max 0.827
_diffrn_reflns_limit_h_max 27
_diffrn_reflns_limit_h_min -25
_diffrn_reflns_limit_k_max 15
_diffrn_reflns_limit_k_min -16
_diffrn_reflns_limit_l_max 23
_diffrn_reflns_limit_l_min -15
_diffrn_reflns_number 17887
_diffrn_reflns_point_group_measured_fraction_full 0.995
_diffrn_reflns_point_group_measured_fraction_max 0.827
_diffrn_reflns_theta_full 25.242
_diffrn_reflns_theta_max 29.630
_diffrn_reflns_theta_min 3.413
_diffrn_source 'micro-focus sealed X-ray tube'
_diffrn_source_type 'SuperNova (Mo) X-ray Source'
_exptl_absorpt_coefficient_mu 0.565
_exptl_absorpt_correction_T_max 1.000
_exptl_absorpt_correction_T_min 0.696
_exptl_absorpt_correction_type gaussian
_exptl_absorpt_process_details
;
CrysAlisPro 1.171.39.45g (Rigaku Oxford Diffraction, 2018)
Numerical absorption correction based on gaussian integration over
			a multifaceted crystal model
Empirical absorption correction using spherical harmonics,
 implemented in SCALE3 ABSPACK scaling algorithm.
;
_exptl_crystal_colour colourless
_exptl_crystal_colour_primary colourless
_exptl_crystal_density_diffrn 1.475
_exptl_crystal_description prism
_exptl_crystal_F_000 1880
_exptl_crystal_recrystallization_method 'Re-crystallisation from solvent: CH2Cl2/n-hexane'
_exptl_crystal_size_max 0.286
_exptl_crystal_size_mid 0.177
_exptl_crystal_size_min 0.145
_refine_diff_density_max 0.438
_refine_diff_density_min -0.480
_refine_diff_density_rms 0.070
_refine_ls_extinction_method none
_refine_ls_goodness_of_fit_ref 1.045
_refine_ls_hydrogen_treatment constr
_refine_ls_matrix_type full
_refine_ls_number_parameters 542
_refine_ls_number_reflns 9636
_refine_ls_number_restraints 1
_refine_ls_restrained_S_all 1.045
_refine_ls_R_factor_all 0.0837
_refine_ls_R_factor_gt 0.0441
_refine_ls_shift/su_max 0.001
_refine_ls_shift/su_mean 0.000
_refine_ls_structure_factor_coef Fsqd
_refine_ls_weighting_details 'w=1/[\s^2^(Fo^2^)+(0.0254P)^2^+1.8411P] where P=(Fo^2^+2Fc^2^)/3'
_refine_ls_weighting_scheme calc
_refine_ls_wR_factor_gt 0.0775
_refine_ls_wR_factor_ref 0.0987
_reflns_Friedel_coverage 0.000
_reflns_number_gt 6266
_reflns_number_total 9636
_reflns_threshold_expression 'I > 2\s(I)'
_cod_data_source_file d2cc00141a2.cif
_cod_data_source_block 7
_cod_database_code 7129694
_shelx_shelxl_version_number 2018/3
_chemical_oxdiff_formula 'C45 H49 F10 P Pd'
_chemical_oxdiff_usercomment colorless
_shelx_space_group_comment
;
The symmetry employed for this shelxl refinement is uniquely defined
by the following loop, which should always be used as a source of
symmetry information in preference to the above space-group names.
They are only intended as comments.
;
_reflns_odcompleteness_completeness 99.05
_reflns_odcompleteness_iscentric 1
_reflns_odcompleteness_theta 26.32
_olex2_refinement_description
;
1. Fixed Uiso
 At 1.2 times of:
  All C(H) groups, All C(H,H) groups
 At 1.5 times of:
  All C(H,H,H) groups
2. Others
 1*[Sof(C44)+Sof(H44A)+Sof(H44B)+Sof(H44C)+Sof(C46)+Sof(H46A)+Sof(H46B)+
 Sof(H46C)]=1 with esd of 1
 Sof(C46)=Sof(H46A)=Sof(H46B)=Sof(H46C)=1-FVAR(1)
 Sof(C44)=Sof(H44A)=Sof(H44B)=Sof(H44C)=FVAR(1)
 Sof(H43A)=Sof(C45A)=Sof(H45D)=Sof(H45E)=Sof(H45F)=1-FVAR(2)
 Sof(H43)=Sof(C45)=Sof(H45A)=Sof(H45B)=Sof(H45C)=FVAR(2)
3.a Ternary CH refined with riding coordinates:
 C19(H19), C13(H13), C40(H40), C37(H37), C43(H43), C43(H43A)
3.b Secondary CH2 refined with riding coordinates:
 C20(H20A,H20B), C18(H18A,H18B), C24(H24A,H24B), C14(H14A,H14B), C16(H16A,
 H16B), C23(H23A,H23B), C22(H22A,H22B), C17(H17A,H17B), C21(H21A,H21B),
 C15(H15A,H15B)
3.c Aromatic/amide H refined with riding coordinates:
 C26(H26), C27(H27), C33(H33), C35(H35), C28(H28), C29(H29)
3.d Idealised Me refined as rotating group:
 C42(H42A,H42B,H42C), C41(H41A,H41B,H41C), C38(H38A,H38B,H38C), C39(H39A,H39B,
 H39C), C44(H44A,H44B,H44C), C45(H45A,H45B,H45C), C45A(H45D,H45E,H45F),
 C46(H46A,H46B,H46C)
;
_olex2_submission_special_instructions 'No special instructions were received'
_oxdiff_exptl_absorpt_empirical_details
;
Empirical correction (ABSPACK) includes:
- Absorption correction using spherical harmonics
- Frame scaling
;
_oxdiff_exptl_absorpt_empirical_full_max 1.069
_oxdiff_exptl_absorpt_empirical_full_min 0.927

loop_
_space_group_symop_operation_xyz
'x, y, z'
'-x, y+1/2, -z+1/2'
'-x, -y, -z'
'x, -y-1/2, z-1/2'

loop_
_atom_site_label
_atom_site_type_symbol
_atom_site_fract_x
_atom_site_fract_y
_atom_site_fract_z
_atom_site_U_iso_or_equiv
_atom_site_adp_type
_atom_site_occupancy
_atom_site_site_symmetry_order
_atom_site_calc_flag
_atom_site_refinement_flags_posn
_atom_site_refinement_flags_adp
_atom_site_refinement_flags_occupancy
_atom_site_disorder_assembly
_atom_site_disorder_group
Pd1 Pd 0.73517(2) 0.49373(2) 0.31721(2) 0.03290(8) Uani 1 1 d . . . . .
P1 P 0.84118(3) 0.48407(6) 0.28899(4) 0.03066(17) Uani 1 1 d . . . . .
F6 F 0.77665(10) 0.70213(17) 0.43256(12) 0.0628(6) Uani 1 1 d . . . . .
F10 F 0.78515(11) 0.30488(17) 0.44831(12) 0.0643(6) Uani 1 1 d . . . . .
F1 F 0.64520(11) 0.29113(18) 0.35695(14) 0.0742(7) Uani 1 1 d . . . . .
F5 F 0.63816(11) 0.68744(18) 0.36434(15) 0.0804(7) Uani 1 1 d . . . . .
F9 F 0.83965(12) 0.3198(2) 0.60086(13) 0.0895(8) Uani 1 1 d . . . . .
F7 F 0.83148(12) 0.7150(2) 0.58456(14) 0.0916(8) Uani 1 1 d . . . . .
F2 F 0.52873(12) 0.2830(2) 0.40077(16) 0.0983(9) Uani 1 1 d . . . . .
F3 F 0.46465(10) 0.4748(2) 0.42433(15) 0.0996(9) Uani 1 1 d . . . . .
C19 C 0.90459(14) 0.5971(2) 0.32046(17) 0.0364(7) Uani 1 1 d . . . . .
H19 H 0.937709 0.589731 0.288797 0.044 Uiso 1 1 calc R U . . .
C13 C 0.88836(14) 0.3538(2) 0.32609(17) 0.0345(7) Uani 1 1 d . . . . .
H13 H 0.899344 0.359207 0.383072 0.041 Uiso 1 1 calc R U . . .
F4 F 0.52328(12) 0.6770(2) 0.41043(17) 0.1032(9) Uani 1 1 d . . . . .
F8 F 0.86339(14) 0.5252(3) 0.67101(13) 0.1119(10) Uani 1 1 d . . . . .
C7 C 0.77814(14) 0.5025(3) 0.43245(16) 0.0368(7) Uani 1 1 d . . . . .
C20 C 0.94474(15) 0.5881(3) 0.40597(18) 0.0453(8) Uani 1 1 d . . . . .
H20A H 0.913310 0.587694 0.439267 0.054 Uiso 1 1 calc R U . . .
H20B H 0.969861 0.517729 0.413842 0.054 Uiso 1 1 calc R U . . .
C25 C 0.82592(14) 0.4827(2) 0.18360(16) 0.0323(6) Uani 1 1 d . . . . .
C30 C 0.75821(14) 0.4804(3) 0.14009(17) 0.0377(7) Uani 1 1 d . . . . .
C31 C 0.69596(14) 0.4804(3) 0.17335(17) 0.0407(8) Uani 1 1 d . . . . .
C26 C 0.87799(15) 0.4873(3) 0.14473(18) 0.0402(7) Uani 1 1 d . . . . .
H26 H 0.923053 0.489339 0.173586 0.048 Uiso 1 1 calc R U . . .
C18 C 0.95620(14) 0.3351(3) 0.30469(19) 0.0442(8) Uani 1 1 d . . . . .
H18A H 0.947929 0.323534 0.248902 0.053 Uiso 1 1 calc R U . . .
H18B H 0.984568 0.401464 0.318343 0.053 Uiso 1 1 calc R U . . .
C12 C 0.79553(16) 0.4086(3) 0.4790(2) 0.0453(8) Uani 1 1 d . . . . .
C24 C 0.87107(16) 0.7120(3) 0.30174(19) 0.0450(8) Uani 1 1 d . . . . .
H24A H 0.852837 0.718024 0.245811 0.054 Uiso 1 1 calc R U . . .
H24B H 0.833257 0.717635 0.325996 0.054 Uiso 1 1 calc R U . . .
C8 C 0.79072(16) 0.6044(3) 0.4712(2) 0.0455(8) Uani 1 1 d . . . . .
C27 C 0.86390(16) 0.4888(3) 0.06458(18) 0.0487(8) Uani 1 1 d . . . . .
H27 H 0.899050 0.492345 0.039492 0.058 Uiso 1 1 calc R U . . .
C36 C 0.66283(15) 0.5860(3) 0.17641(18) 0.0464(8) Uani 1 1 d . . . . .
C1 C 0.64596(14) 0.4897(3) 0.35506(17) 0.0388(7) Uani 1 1 d . . . . .
C32 C 0.65872(15) 0.3786(3) 0.17064(19) 0.0478(8) Uani 1 1 d . . . . .
C6 C 0.61342(17) 0.5834(3) 0.3724(2) 0.0522(9) Uani 1 1 d . . . . .
C2 C 0.61630(16) 0.3897(3) 0.3685(2) 0.0488(9) Uani 1 1 d . . . . .
C14 C 0.84486(16) 0.2488(3) 0.3050(2) 0.0466(8) Uani 1 1 d . . . . .
H14A H 0.835821 0.235652 0.249330 0.056 Uiso 1 1 calc R U . . .
H14B H 0.801591 0.260033 0.318000 0.056 Uiso 1 1 calc R U . . .
C34 C 0.55714(15) 0.4879(4) 0.17316(19) 0.0577(11) Uani 1 1 d . . . . .
C40 C 0.69529(17) 0.6968(3) 0.1644(2) 0.0543(9) Uani 1 1 d . . . . .
H40 H 0.743631 0.682289 0.168578 0.065 Uiso 1 1 calc R U . . .
C5 C 0.55379(18) 0.5802(4) 0.3970(2) 0.0636(11) Uani 1 1 d . . . . .
C9 C 0.81946(18) 0.6127(4) 0.5507(2) 0.0611(11) Uani 1 1 d . . . . .
C16 C 0.94983(18) 0.1281(3) 0.3319(2) 0.0646(11) Uani 1 1 d . . . . .
H16A H 0.973148 0.067038 0.364152 0.078 Uiso 1 1 calc R U . . .
H16B H 0.943579 0.106331 0.277787 0.078 Uiso 1 1 calc R U . . .
C23 C 0.91960(19) 0.8100(3) 0.3294(2) 0.0592(10) Uani 1 1 d . . . . .
H23A H 0.952304 0.813806 0.297730 0.071 Uiso 1 1 calc R U . . .
H23B H 0.894020 0.879911 0.322426 0.071 Uiso 1 1 calc R U . . .
C22 C 0.9573(2) 0.7978(3) 0.4143(2) 0.0663(11) Uani 1 1 d . . . . .
H22A H 0.989833 0.858732 0.428829 0.080 Uiso 1 1 calc R U . . .
H22B H 0.925174 0.802856 0.446665 0.080 Uiso 1 1 calc R U . . .
C17 C 0.99319(16) 0.2327(3) 0.3477(2) 0.0523(9) Uani 1 1 d . . . . .
H17A H 1.034864 0.220165 0.331395 0.063 Uiso 1 1 calc R U . . .
H17B H 1.005430 0.247699 0.403265 0.063 Uiso 1 1 calc R U . . .
C33 C 0.59018(16) 0.3864(4) 0.17169(19) 0.0563(10) Uani 1 1 d . . . . .
H33 H 0.565651 0.320161 0.171394 0.068 Uiso 1 1 calc R U . . .
C11 C 0.82432(18) 0.4153(4) 0.5587(2) 0.0615(11) Uani 1 1 d . . . . .
C3 C 0.55683(18) 0.3829(4) 0.3920(2) 0.0612(10) Uani 1 1 d . . . . .
C35 C 0.59421(16) 0.5849(4) 0.1776(2) 0.0577(10) Uani 1 1 d . . . . .
H35 H 0.572828 0.653218 0.181571 0.069 Uiso 1 1 calc R U . . .
C21 C 0.99416(17) 0.6863(3) 0.4285(2) 0.0572(10) Uani 1 1 d . . . . .
H21A H 1.017664 0.680106 0.483217 0.069 Uiso 1 1 calc R U . . .
H21B H 1.027937 0.682896 0.398271 0.069 Uiso 1 1 calc R U . . .
C15 C 0.88049(18) 0.1462(3) 0.3486(2) 0.0624(10) Uani 1 1 d . . . . .
H15A H 0.886188 0.156773 0.404176 0.075 Uiso 1 1 calc R U . . .
H15B H 0.852491 0.079895 0.332903 0.075 Uiso 1 1 calc R U . . .
C4 C 0.52500(17) 0.4791(4) 0.4051(2) 0.0643(11) Uani 1 1 d . . . . .
C28 C 0.79732(18) 0.4850(3) 0.0221(2) 0.0605(10) Uani 1 1 d . . . . .
H28 H 0.787306 0.485194 -0.032033 0.073 Uiso 1 1 calc R U . . .
C37 C 0.68727(18) 0.2661(3) 0.1541(2) 0.0577(10) Uani 1 1 d . . . . .
H37 H 0.736534 0.274960 0.161708 0.069 Uiso 1 1 calc R U . . .
C29 C 0.74571(16) 0.4811(3) 0.05910(19) 0.0582(10) Uani 1 1 d . . . . .
H29 H 0.700944 0.478766 0.029340 0.070 Uiso 1 1 calc R U . . .
C10 C 0.8356(2) 0.5178(4) 0.5940(2) 0.0696(12) Uani 1 1 d . . . . .
C42 C 0.6639(2) 0.7415(4) 0.0814(2) 0.0775(13) Uani 1 1 d . . . . .
H42A H 0.671881 0.688211 0.043860 0.116 Uiso 1 1 calc R U . . .
H42B H 0.684506 0.812255 0.074445 0.116 Uiso 1 1 calc R U . . .
H42C H 0.615783 0.751681 0.074309 0.116 Uiso 1 1 calc R U . . .
C41 C 0.6911(2) 0.7872(3) 0.2247(2) 0.0747(12) Uani 1 1 d . . . . .
H41A H 0.644243 0.806186 0.220281 0.112 Uiso 1 1 calc R U . . .
H41B H 0.715350 0.853144 0.215524 0.112 Uiso 1 1 calc R U . . .
H41C H 0.710950 0.758932 0.276115 0.112 Uiso 1 1 calc R U . . .
C38 C 0.6755(2) 0.1718(3) 0.2082(3) 0.0785(13) Uani 1 1 d . . . . .
H38A H 0.692486 0.194840 0.261492 0.118 Uiso 1 1 calc R U . . .
H38B H 0.699045 0.105078 0.198836 0.118 Uiso 1 1 calc R U . . .
H38C H 0.627679 0.156284 0.198322 0.118 Uiso 1 1 calc R U . . .
C39 C 0.6573(2) 0.2302(4) 0.0691(2) 0.0825(13) Uani 1 1 d . . . . .
H39A H 0.608620 0.226433 0.058968 0.124 Uiso 1 1 calc R U . . .
H39B H 0.674865 0.157489 0.060451 0.124 Uiso 1 1 calc R U . . .
H39C H 0.669780 0.284236 0.034747 0.124 Uiso 1 1 calc R U . . .
C43 C 0.48048(17) 0.4928(6) 0.1638(2) 0.0955(18) Uani 1 1 d . . . . .
H43 H 0.466181 0.570357 0.170126 0.115 Uiso 0.588(9) 1 calc R U P A 1
H43A H 0.468454 0.414260 0.171135 0.115 Uiso 0.412(9) 1 calc R U P A 2
C44 C 0.4455(12) 0.448(4) 0.0783(15) 0.081(7) Uani 0.38(4) 1 d . . P A 1
H44A H 0.464482 0.376174 0.070441 0.122 Uiso 0.38(4) 1 calc R U P A 1
H44B H 0.453547 0.500707 0.040442 0.122 Uiso 0.38(4) 1 calc R U P A 1
H44C H 0.397365 0.440261 0.072526 0.122 Uiso 0.38(4) 1 calc R U P A 1
C45 C 0.4501(3) 0.4212(8) 0.2035(4) 0.075(3) Uani 0.588(9) 1 d . . P A 1
H45A H 0.401878 0.434614 0.189805 0.113 Uiso 0.588(9) 1 calc R U P A 1
H45B H 0.467778 0.433021 0.258472 0.113 Uiso 0.588(9) 1 calc R U P A 1
H45C H 0.458886 0.345079 0.190642 0.113 Uiso 0.588(9) 1 calc R U P A 1
C45A C 0.4505(5) 0.5467(13) 0.2067(6) 0.083(5) Uani 0.412(9) 1 d . . P A 2
H45D H 0.479006 0.549991 0.258757 0.125 Uiso 0.412(9) 1 calc R U P A 2
H45E H 0.408563 0.509448 0.207210 0.125 Uiso 0.412(9) 1 calc R U P A 2
H45F H 0.440947 0.621766 0.186777 0.125 Uiso 0.412(9) 1 calc R U P A 2
C46 C 0.4446(6) 0.516(3) 0.0772(8) 0.082(6) Uani 0.62(4) 1 d . . P A 2
H46A H 0.468342 0.575113 0.057646 0.123 Uiso 0.62(4) 1 calc R U P A 2
H46B H 0.398479 0.539039 0.073064 0.123 Uiso 0.62(4) 1 calc R U P A 2
H46C H 0.444949 0.448965 0.047117 0.123 Uiso 0.62(4) 1 calc R U P A 2

loop_
_atom_site_aniso_label
_atom_site_aniso_U_11
_atom_site_aniso_U_22
_atom_site_aniso_U_33
_atom_site_aniso_U_23
_atom_site_aniso_U_13
_atom_site_aniso_U_12
Pd1 0.02769(12) 0.04373(14) 0.02792(12) 0.00053(11) 0.00813(9) 0.00163(11)
P1 0.0258(4) 0.0403(4) 0.0255(4) 0.0002(3) 0.0055(3) 0.0006(3)
F6 0.0754(14) 0.0538(12) 0.0610(14) -0.0091(11) 0.0201(11) -0.0002(11)
F10 0.0806(15) 0.0562(13) 0.0577(14) 0.0111(11) 0.0205(11) 0.0068(11)
F1 0.0721(14) 0.0595(14) 0.0983(19) -0.0054(13) 0.0353(13) -0.0066(12)
F5 0.0714(15) 0.0604(14) 0.120(2) 0.0017(14) 0.0439(14) 0.0112(12)
F9 0.0834(16) 0.126(2) 0.0580(16) 0.0457(15) 0.0160(13) 0.0212(15)
F7 0.0845(16) 0.116(2) 0.0720(17) -0.0524(16) 0.0152(13) -0.0183(15)
F2 0.0772(16) 0.108(2) 0.119(2) 0.0050(17) 0.0426(16) -0.0389(15)
F3 0.0460(12) 0.172(3) 0.0935(19) -0.0042(18) 0.0413(13) -0.0055(15)
C19 0.0308(15) 0.0475(18) 0.0305(17) -0.0012(14) 0.0068(13) -0.0049(14)
C13 0.0345(16) 0.0386(17) 0.0298(17) 0.0019(13) 0.0065(13) 0.0057(14)
F4 0.0733(16) 0.115(2) 0.134(3) -0.0133(18) 0.0513(16) 0.0328(16)
F8 0.104(2) 0.190(3) 0.0296(13) -0.0072(16) -0.0075(13) 0.0002(19)
C7 0.0287(14) 0.0549(19) 0.0271(15) -0.0021(16) 0.0076(12) 0.0014(15)
C20 0.0392(17) 0.054(2) 0.039(2) -0.0034(16) 0.0014(15) -0.0029(16)
C25 0.0309(14) 0.0387(17) 0.0271(15) -0.0012(13) 0.0069(12) -0.0012(13)
C30 0.0315(15) 0.0506(19) 0.0301(16) -0.0021(14) 0.0059(12) 0.0006(14)
C31 0.0250(14) 0.063(2) 0.0319(17) 0.0015(15) 0.0036(12) 0.0024(15)
C26 0.0315(15) 0.053(2) 0.0378(18) 0.0020(15) 0.0120(13) 0.0002(15)
C18 0.0359(17) 0.049(2) 0.049(2) 0.0004(16) 0.0128(15) 0.0055(15)
C12 0.0390(18) 0.063(2) 0.037(2) 0.0034(17) 0.0149(15) 0.0038(17)
C24 0.0487(19) 0.0435(19) 0.041(2) 0.0018(15) 0.0079(16) -0.0021(16)
C8 0.0393(18) 0.061(2) 0.039(2) -0.0086(18) 0.0137(15) -0.0019(17)
C27 0.0451(18) 0.070(2) 0.0370(18) 0.0059(17) 0.0220(15) 0.0023(18)
C36 0.0324(17) 0.070(2) 0.0347(19) -0.0028(17) 0.0045(14) 0.0045(17)
C1 0.0334(15) 0.056(2) 0.0281(16) 0.0024(15) 0.0097(12) 0.0027(16)
C32 0.0322(17) 0.071(2) 0.039(2) -0.0013(17) 0.0060(14) -0.0026(17)
C6 0.0430(19) 0.061(2) 0.055(2) 0.0006(19) 0.0167(17) 0.0038(18)
C2 0.0415(19) 0.063(2) 0.044(2) 0.0003(17) 0.0140(16) -0.0026(18)
C14 0.0430(18) 0.0451(19) 0.052(2) -0.0053(16) 0.0123(16) 0.0012(16)
C34 0.0261(15) 0.110(3) 0.0358(19) -0.002(2) 0.0057(13) 0.006(2)
C40 0.0442(19) 0.064(2) 0.053(2) 0.0025(19) 0.0089(17) 0.0052(18)
C5 0.044(2) 0.091(3) 0.060(3) -0.005(2) 0.0203(19) 0.021(2)
C9 0.049(2) 0.093(3) 0.042(2) -0.028(2) 0.0128(18) -0.011(2)
C16 0.062(2) 0.048(2) 0.084(3) 0.002(2) 0.018(2) 0.0112(19)
C23 0.072(2) 0.047(2) 0.057(3) -0.0002(18) 0.013(2) -0.0105(19)
C22 0.075(3) 0.057(2) 0.063(3) -0.013(2) 0.010(2) -0.018(2)
C17 0.0408(18) 0.060(2) 0.055(2) 0.0017(18) 0.0106(17) 0.0157(17)
C33 0.0337(18) 0.090(3) 0.043(2) -0.001(2) 0.0064(16) -0.017(2)
C11 0.047(2) 0.099(3) 0.040(2) 0.021(2) 0.0130(18) 0.010(2)
C3 0.047(2) 0.086(3) 0.052(3) 0.003(2) 0.0150(18) -0.018(2)
C35 0.0371(19) 0.088(3) 0.048(2) 0.001(2) 0.0107(16) 0.014(2)
C21 0.046(2) 0.068(2) 0.052(2) -0.0124(19) 0.0007(17) -0.0112(19)
C15 0.062(2) 0.044(2) 0.086(3) 0.006(2) 0.025(2) 0.0024(19)
C4 0.0360(19) 0.111(4) 0.051(2) -0.001(2) 0.0211(17) -0.003(2)
C28 0.052(2) 0.097(3) 0.0311(18) 0.0030(19) 0.0074(16) 0.001(2)
C37 0.0432(19) 0.071(3) 0.058(3) -0.006(2) 0.0108(18) -0.0098(19)
C29 0.0356(17) 0.104(3) 0.0318(18) -0.002(2) 0.0029(14) -0.0016(19)
C10 0.057(2) 0.122(4) 0.028(2) -0.005(3) 0.0058(17) 0.005(3)
C42 0.067(3) 0.097(3) 0.069(3) 0.025(3) 0.017(2) 0.009(2)
C41 0.078(3) 0.063(3) 0.086(3) -0.003(2) 0.027(2) 0.011(2)
C38 0.076(3) 0.069(3) 0.090(4) -0.005(2) 0.019(3) -0.019(2)
C39 0.073(3) 0.103(4) 0.070(3) -0.024(3) 0.015(2) -0.006(3)
C43 0.0260(17) 0.205(6) 0.055(3) -0.001(3) 0.0086(18) 0.000(3)
C44 0.048(8) 0.112(19) 0.071(10) -0.021(13) -0.008(7) 0.021(11)
C45 0.035(4) 0.112(8) 0.080(6) 0.018(5) 0.018(4) -0.009(4)
C45A 0.042(5) 0.140(13) 0.066(7) -0.010(7) 0.011(5) 0.037(7)
C46 0.033(4) 0.146(17) 0.057(5) 0.004(8) -0.007(3) 0.007(7)

loop_
_atom_type_symbol
_atom_type_description
_atom_type_scat_dispersion_real
_atom_type_scat_dispersion_imag
_atom_type_scat_source
C C 0.0033 0.0016 'International Tables Vol C Tables 4.2.6.8 and 6.1.1.4'
H H 0.0000 0.0000 'International Tables Vol C Tables 4.2.6.8 and 6.1.1.4'
F F 0.0171 0.0103 'International Tables Vol C Tables 4.2.6.8 and 6.1.1.4'
P P 0.1023 0.0942 'International Tables Vol C Tables 4.2.6.8 and 6.1.1.4'
Pd Pd -0.9988 1.0072 'International Tables Vol C Tables 4.2.6.8 and 6.1.1.4'

loop_
_exptl_crystal_face_index_h
_exptl_crystal_face_index_k
_exptl_crystal_face_index_l
_exptl_crystal_face_perp_dist
-5 -1 2 0.1245
5 1 -2 0.1515
-1 0 5 0.0600
1 0 -5 0.0850
2 -5 0 0.0821
-2 5 0 0.0951
-5 -1 0 0.1191
5 1 0 0.1491
-1 0 -1 0.1134
5 -1 -3 0.1328
5 4 -4 0.1178
-5 -3 -3 0.1166

loop_
_geom_angle_atom_site_label_1
_geom_angle_atom_site_label_2
_geom_angle_atom_site_label_3
_geom_angle
_geom_angle_site_symmetry_1
_geom_angle_site_symmetry_3
_geom_angle_publ_flag
P1 Pd1 C31 81.58(7) . . ?
C7 Pd1 P1 91.73(8) . . ?
C7 Pd1 C31 173.29(10) . . ?
C7 Pd1 C1 82.33(11) . . ?
C1 Pd1 P1 172.57(8) . . ?
C1 Pd1 C31 104.32(10) . . ?
C19 P1 Pd1 120.71(10) . . ?
C19 P1 C13 103.89(13) . . ?
C13 P1 Pd1 112.86(9) . . ?
C25 P1 Pd1 106.91(9) . . ?
C25 P1 C19 104.18(13) . . ?
C25 P1 C13 107.38(13) . . ?
P1 C19 H19 106.7 . . ?
C20 C19 P1 114.0(2) . . ?
C20 C19 H19 106.7 . . ?
C24 C19 P1 110.2(2) . . ?
C24 C19 H19 106.7 . . ?
C24 C19 C20 112.1(3) . . ?
P1 C13 H13 106.0 . . ?
C18 C13 P1 116.8(2) . . ?
C18 C13 H13 106.0 . . ?
C14 C13 P1 112.4(2) . . ?
C14 C13 H13 106.0 . . ?
C14 C13 C18 108.8(2) . . ?
C12 C7 Pd1 123.1(2) . . ?
C12 C7 C8 115.0(3) . . ?
C8 C7 Pd1 121.9(2) . . ?
C19 C20 H20A 109.4 . . ?
C19 C20 H20B 109.4 . . ?
H20A C20 H20B 108.0 . . ?
C21 C20 C19 111.0(3) . . ?
C21 C20 H20A 109.4 . . ?
C21 C20 H20B 109.4 . . ?
C30 C25 P1 117.4(2) . . ?
C26 C25 P1 123.4(2) . . ?
C26 C25 C30 119.2(3) . . ?
C25 C30 C31 125.7(3) . . ?
C29 C30 C25 118.0(3) . . ?
C29 C30 C31 116.3(3) . . ?
C30 C31 Pd1 108.26(18) . . ?
C36 C31 Pd1 86.48(19) . . ?
C36 C31 C30 117.3(3) . . ?
C32 C31 Pd1 97.0(2) . . ?
C32 C31 C30 118.2(3) . . ?
C32 C31 C36 119.8(3) . . ?
C25 C26 H26 119.3 . . ?
C27 C26 C25 121.3(3) . . ?
C27 C26 H26 119.3 . . ?
C13 C18 H18A 109.5 . . ?
C13 C18 H18B 109.5 . . ?
H18A C18 H18B 108.1 . . ?
C17 C18 C13 110.6(3) . . ?
C17 C18 H18A 109.5 . . ?
C17 C18 H18B 109.5 . . ?
F10 C12 C7 120.5(3) . . ?
F10 C12 C11 116.7(3) . . ?
C7 C12 C11 122.8(4) . . ?
C19 C24 H24A 108.9 . . ?
C19 C24 H24B 108.9 . . ?
H24A C24 H24B 107.7 . . ?
C23 C24 C19 113.3(3) . . ?
C23 C24 H24A 108.9 . . ?
C23 C24 H24B 108.9 . . ?
F6 C8 C7 120.9(3) . . ?
F6 C8 C9 116.0(3) . . ?
C7 C8 C9 123.0(4) . . ?
C26 C27 H27 120.4 . . ?
C28 C27 C26 119.2(3) . . ?
C28 C27 H27 120.4 . . ?
C31 C36 C40 122.2(3) . . ?
C35 C36 C31 118.2(3) . . ?
C35 C36 C40 118.7(3) . . ?
C6 C1 Pd1 124.1(2) . . ?
C6 C1 C2 114.0(3) . . ?
C2 C1 Pd1 121.9(2) . . ?
C31 C32 C37 122.1(3) . . ?
C33 C32 C31 117.7(3) . . ?
C33 C32 C37 119.4(3) . . ?
F5 C6 C1 120.4(3) . . ?
F5 C6 C5 115.7(3) . . ?
C1 C6 C5 123.9(3) . . ?
F1 C2 C1 119.8(3) . . ?
F1 C2 C3 116.3(3) . . ?
C3 C2 C1 123.9(3) . . ?
C13 C14 H14A 109.4 . . ?
C13 C14 H14B 109.4 . . ?
C13 C14 C15 111.0(3) . . ?
H14A C14 H14B 108.0 . . ?
C15 C14 H14A 109.4 . . ?
C15 C14 H14B 109.4 . . ?
C33 C34 C43 121.2(4) . . ?
C35 C34 C33 118.2(3) . . ?
C35 C34 C43 120.4(4) . . ?
C36 C40 H40 107.4 . . ?
C36 C40 C42 110.0(3) . . ?
C36 C40 C41 114.3(3) . . ?
C42 C40 H40 107.4 . . ?
C41 C40 H40 107.4 . . ?
C41 C40 C42 110.0(3) . . ?
F4 C5 C6 120.4(4) . . ?
F4 C5 C4 120.3(3) . . ?
C4 C5 C6 119.3(4) . . ?
F7 C9 C8 120.0(4) . . ?
F7 C9 C10 120.3(4) . . ?
C10 C9 C8 119.8(4) . . ?
H16A C16 H16B 107.9 . . ?
C17 C16 H16A 109.2 . . ?
C17 C16 H16B 109.2 . . ?
C17 C16 C15 111.8(3) . . ?
C15 C16 H16A 109.2 . . ?
C15 C16 H16B 109.2 . . ?
C24 C23 H23A 109.2 . . ?
C24 C23 H23B 109.2 . . ?
H23A C23 H23B 107.9 . . ?
C22 C23 C24 111.8(3) . . ?
C22 C23 H23A 109.2 . . ?
C22 C23 H23B 109.2 . . ?
C23 C22 H22A 109.5 . . ?
C23 C22 H22B 109.5 . . ?
H22A C22 H22B 108.1 . . ?
C21 C22 C23 110.8(3) . . ?
C21 C22 H22A 109.5 . . ?
C21 C22 H22B 109.5 . . ?
C18 C17 H17A 109.3 . . ?
C18 C17 H17B 109.3 . . ?
C16 C17 C18 111.8(3) . . ?
C16 C17 H17A 109.3 . . ?
C16 C17 H17B 109.3 . . ?
H17A C17 H17B 107.9 . . ?
C32 C33 H33 118.4 . . ?
C34 C33 C32 123.2(3) . . ?
C34 C33 H33 118.4 . . ?
F9 C11 C12 119.6(4) . . ?
F9 C11 C10 120.5(4) . . ?
C10 C11 C12 119.9(4) . . ?
F2 C3 C2 121.2(4) . . ?
F2 C3 C4 119.3(3) . . ?
C4 C3 C2 119.5(4) . . ?
C36 C35 H35 118.6 . . ?
C34 C35 C36 122.8(4) . . ?
C34 C35 H35 118.6 . . ?
C20 C21 H21A 109.4 . . ?
C20 C21 H21B 109.4 . . ?
C22 C21 C20 111.1(3) . . ?
C22 C21 H21A 109.4 . . ?
C22 C21 H21B 109.4 . . ?
H21A C21 H21B 108.0 . . ?
C14 C15 H15A 109.4 . . ?
C14 C15 H15B 109.4 . . ?
C16 C15 C14 111.0(3) . . ?
C16 C15 H15A 109.4 . . ?
C16 C15 H15B 109.4 . . ?
H15A C15 H15B 108.0 . . ?
F3 C4 C5 120.1(4) . . ?
F3 C4 C3 120.6(4) . . ?
C5 C4 C3 119.3(3) . . ?
C27 C28 H28 119.8 . . ?
C29 C28 C27 120.3(3) . . ?
C29 C28 H28 119.8 . . ?
C32 C37 H37 107.8 . . ?
C32 C37 C38 113.5(3) . . ?
C32 C37 C39 110.9(3) . . ?
C38 C37 H37 107.8 . . ?
C38 C37 C39 109.0(3) . . ?
C39 C37 H37 107.8 . . ?
C30 C29 H29 119.0 . . ?
C28 C29 C30 121.9(3) . . ?
C28 C29 H29 119.0 . . ?
F8 C10 C9 120.1(4) . . ?
F8 C10 C11 120.3(4) . . ?
C9 C10 C11 119.5(3) . . ?
C40 C42 H42A 109.5 . . ?
C40 C42 H42B 109.5 . . ?
C40 C42 H42C 109.5 . . ?
H42A C42 H42B 109.5 . . ?
H42A C42 H42C 109.5 . . ?
H42B C42 H42C 109.5 . . ?
C40 C41 H41A 109.5 . . ?
C40 C41 H41B 109.5 . . ?
C40 C41 H41C 109.5 . . ?
H41A C41 H41B 109.5 . . ?
H41A C41 H41C 109.5 . . ?
H41B C41 H41C 109.5 . . ?
C37 C38 H38A 109.5 . . ?
C37 C38 H38B 109.5 . . ?
C37 C38 H38C 109.5 . . ?
H38A C38 H38B 109.5 . . ?
H38A C38 H38C 109.5 . . ?
H38B C38 H38C 109.5 . . ?
C37 C39 H39A 109.5 . . ?
C37 C39 H39B 109.5 . . ?
C37 C39 H39C 109.5 . . ?
H39A C39 H39B 109.5 . . ?
H39A C39 H39C 109.5 . . ?
H39B C39 H39C 109.5 . . ?
C34 C43 H43 110.3 . . ?
C34 C43 H43A 103.3 . . ?
C34 C43 C44 106.9(9) . . ?
C34 C43 C46 109.2(6) . . ?
C44 C43 H43 110.3 . . ?
C45 C43 C34 120.5(5) . . ?
C45 C43 H43 110.3 . . ?
C45 C43 C44 97.6(18) . . ?
C45A C43 C34 126.0(6) . . ?
C45A C43 H43A 103.3 . . ?
C45A C43 C46 109.1(12) . . ?
C46 C43 H43A 103.3 . . ?
C43 C44 H44A 109.5 . . ?
C43 C44 H44B 109.5 . . ?
C43 C44 H44C 109.5 . . ?
H44A C44 H44B 109.5 . . ?
H44A C44 H44C 109.5 . . ?
H44B C44 H44C 109.5 . . ?
C43 C45 H45A 109.5 . . ?
C43 C45 H45B 109.5 . . ?
C43 C45 H45C 109.5 . . ?
H45A C45 H45B 109.5 . . ?
H45A C45 H45C 109.5 . . ?
H45B C45 H45C 109.5 . . ?
C43 C45A H45D 109.5 . . ?
C43 C45A H45E 109.5 . . ?
C43 C45A H45F 109.5 . . ?
H45D C45A H45E 109.5 . . ?
H45D C45A H45F 109.5 . . ?
H45E C45A H45F 109.5 . . ?
C43 C46 H46A 109.5 . . ?
C43 C46 H46B 109.5 . . ?
C43 C46 H46C 109.5 . . ?
H46A C46 H46B 109.5 . . ?
H46A C46 H46C 109.5 . . ?
H46B C46 H46C 109.5 . . ?

loop_
_geom_bond_atom_site_label_1
_geom_bond_atom_site_label_2
_geom_bond_distance
_geom_bond_site_symmetry_2
_geom_bond_publ_flag
Pd1 P1 2.3278(7) . ?
Pd1 C7 2.013(3) . ?
Pd1 C31 2.478(3) . ?
Pd1 C1 2.080(3) . ?
P1 C19 1.846(3) . ?
P1 C13 1.851(3) . ?
P1 C25 1.815(3) . ?
F6 C8 1.341(4) . ?
F10 C12 1.341(4) . ?
F1 C2 1.347(4) . ?
F5 C6 1.354(4) . ?
F9 C11 1.350(4) . ?
F7 C9 1.349(4) . ?
F2 C3 1.341(4) . ?
F3 C4 1.351(4) . ?
C19 H19 0.9800 . ?
C19 C20 1.535(4) . ?
C19 C24 1.523(4) . ?
C13 H13 0.9800 . ?
C13 C18 1.531(4) . ?
C13 C14 1.519(4) . ?
F4 C5 1.354(4) . ?
F8 C10 1.342(4) . ?
C7 C12 1.380(4) . ?
C7 C8 1.382(4) . ?
C20 H20A 0.9700 . ?
C20 H20B 0.9700 . ?
C20 C21 1.524(4) . ?
C25 C30 1.398(4) . ?
C25 C26 1.398(4) . ?
C30 C31 1.520(4) . ?
C30 C29 1.393(4) . ?
C31 C36 1.430(4) . ?
C31 C32 1.419(4) . ?
C26 H26 0.9300 . ?
C26 C27 1.377(4) . ?
C18 H18A 0.9700 . ?
C18 H18B 0.9700 . ?
C18 C17 1.528(4) . ?
C12 C11 1.389(5) . ?
C24 H24A 0.9700 . ?
C24 H24B 0.9700 . ?
C24 C23 1.523(4) . ?
C8 C9 1.387(5) . ?
C27 H27 0.9300 . ?
C27 C28 1.373(4) . ?
C36 C40 1.509(5) . ?
C36 C35 1.397(4) . ?
C1 C6 1.366(4) . ?
C1 C2 1.377(4) . ?
C32 C33 1.398(4) . ?
C32 C37 1.513(5) . ?
C6 C5 1.384(4) . ?
C2 C3 1.372(4) . ?
C14 H14A 0.9700 . ?
C14 H14B 0.9700 . ?
C14 C15 1.524(4) . ?
C34 C33 1.382(5) . ?
C34 C35 1.367(5) . ?
C34 C43 1.523(4) . ?
C40 H40 0.9800 . ?
C40 C42 1.544(5) . ?
C40 C41 1.531(5) . ?
C5 C4 1.357(5) . ?
C9 C10 1.357(6) . ?
C16 H16A 0.9700 . ?
C16 H16B 0.9700 . ?
C16 C17 1.507(5) . ?
C16 C15 1.523(5) . ?
C23 H23A 0.9700 . ?
C23 H23B 0.9700 . ?
C23 C22 1.516(5) . ?
C22 H22A 0.9700 . ?
C22 H22B 0.9700 . ?
C22 C21 1.510(5) . ?
C17 H17A 0.9700 . ?
C17 H17B 0.9700 . ?
C33 H33 0.9300 . ?
C11 C10 1.361(6) . ?
C3 C4 1.360(5) . ?
C35 H35 0.9300 . ?
C21 H21A 0.9700 . ?
C21 H21B 0.9700 . ?
C15 H15A 0.9700 . ?
C15 H15B 0.9700 . ?
C28 H28 0.9300 . ?
C28 C29 1.366(4) . ?
C37 H37 0.9800 . ?
C37 C38 1.530(5) . ?
C37 C39 1.538(5) . ?
C29 H29 0.9300 . ?
C42 H42A 0.9600 . ?
C42 H42B 0.9600 . ?
C42 H42C 0.9600 . ?
C41 H41A 0.9600 . ?
C41 H41B 0.9600 . ?
C41 H41C 0.9600 . ?
C38 H38A 0.9600 . ?
C38 H38B 0.9600 . ?
C38 H38C 0.9600 . ?
C39 H39A 0.9600 . ?
C39 H39B 0.9600 . ?
C39 H39C 0.9600 . ?
C43 H43 0.9800 . ?
C43 H43A 0.9800 . ?
C43 C44 1.60(2) . ?
C43 C45 1.346(8) . ?
C43 C45A 1.259(10) . ?
C43 C46 1.552(13) . ?
C44 H44A 0.9600 . ?
C44 H44B 0.9600 . ?
C44 H44C 0.9600 . ?
C45 H45A 0.9600 . ?
C45 H45B 0.9600 . ?
C45 H45C 0.9600 . ?
C45A H45D 0.9600 . ?
C45A H45E 0.9600 . ?
C45A H45F 0.9600 . ?
C46 H46A 0.9600 . ?
C46 H46B 0.9600 . ?
C46 H46C 0.9600 . ?

loop_
_geom_torsion_atom_site_label_1
_geom_torsion_atom_site_label_2
_geom_torsion_atom_site_label_3
_geom_torsion_atom_site_label_4
_geom_torsion
_geom_torsion_site_symmetry_1
_geom_torsion_site_symmetry_2
_geom_torsion_site_symmetry_3
_geom_torsion_site_symmetry_4
_geom_torsion_publ_flag
Pd1 P1 C19 C20 80.9(2) . . . . ?
Pd1 P1 C19 C24 -46.1(2) . . . . ?
Pd1 P1 C13 C18 175.17(19) . . . . ?
Pd1 P1 C13 C14 48.4(2) . . . . ?
Pd1 P1 C25 C30 -3.8(3) . . . . ?
Pd1 P1 C25 C26 174.2(2) . . . . ?
Pd1 C7 C12 F10 1.1(4) . . . . ?
Pd1 C7 C12 C11 -179.1(2) . . . . ?
Pd1 C7 C8 F6 -2.2(4) . . . . ?
Pd1 C7 C8 C9 179.1(2) . . . . ?
Pd1 C31 C36 C40 95.5(3) . . . . ?
Pd1 C31 C36 C35 -95.2(3) . . . . ?
Pd1 C31 C32 C33 89.4(3) . . . . ?
Pd1 C31 C32 C37 -100.3(3) . . . . ?
Pd1 C1 C6 F5 0.9(5) . . . . ?
Pd1 C1 C6 C5 179.5(3) . . . . ?
Pd1 C1 C2 F1 -0.1(4) . . . . ?
Pd1 C1 C2 C3 -178.6(3) . . . . ?
P1 C19 C20 C21 -177.9(2) . . . . ?
P1 C19 C24 C23 177.4(2) . . . . ?
P1 C13 C18 C17 172.8(2) . . . . ?
P1 C13 C14 C15 -169.5(2) . . . . ?
P1 C25 C30 C31 0.8(4) . . . . ?
P1 C25 C30 C29 179.0(2) . . . . ?
P1 C25 C26 C27 -178.4(2) . . . . ?
F6 C8 C9 F7 0.1(5) . . . . ?
F6 C8 C9 C10 -179.6(3) . . . . ?
F10 C12 C11 F9 -0.6(5) . . . . ?
F10 C12 C11 C10 -179.3(3) . . . . ?
F1 C2 C3 F2 -1.6(5) . . . . ?
F1 C2 C3 C4 179.7(3) . . . . ?
F5 C6 C5 F4 0.9(5) . . . . ?
F5 C6 C5 C4 178.8(3) . . . . ?
F9 C11 C10 F8 1.2(6) . . . . ?
F9 C11 C10 C9 -179.6(3) . . . . ?
F7 C9 C10 F8 0.4(6) . . . . ?
F7 C9 C10 C11 -178.8(3) . . . . ?
F2 C3 C4 F3 -2.1(6) . . . . ?
F2 C3 C4 C5 179.3(3) . . . . ?
C19 P1 C13 C18 -52.4(3) . . . . ?
C19 P1 C13 C14 -179.1(2) . . . . ?
C19 P1 C25 C30 -132.7(2) . . . . ?
C19 P1 C25 C26 45.3(3) . . . . ?
C19 C20 C21 C22 57.0(4) . . . . ?
C19 C24 C23 C22 -51.0(4) . . . . ?
C13 P1 C19 C20 -46.8(2) . . . . ?
C13 P1 C19 C24 -173.8(2) . . . . ?
C13 P1 C25 C30 117.6(2) . . . . ?
C13 P1 C25 C26 -64.4(3) . . . . ?
C13 C18 C17 C16 56.2(4) . . . . ?
C13 C14 C15 C16 -57.2(4) . . . . ?
F4 C5 C4 F3 2.0(6) . . . . ?
F4 C5 C4 C3 -179.4(4) . . . . ?
C7 C12 C11 F9 179.6(3) . . . . ?
C7 C12 C11 C10 0.8(5) . . . . ?
C7 C8 C9 F7 178.8(3) . . . . ?
C7 C8 C9 C10 -0.9(5) . . . . ?
C20 C19 C24 C23 49.3(4) . . . . ?
C25 P1 C19 C20 -159.2(2) . . . . ?
C25 P1 C19 C24 73.8(2) . . . . ?
C25 P1 C13 C18 57.6(2) . . . . ?
C25 P1 C13 C14 -69.2(2) . . . . ?
C25 C30 C31 Pd1 2.5(4) . . . . ?
C25 C30 C31 C36 98.0(4) . . . . ?
C25 C30 C31 C32 -106.3(4) . . . . ?
C25 C30 C29 C28 -0.6(5) . . . . ?
C25 C26 C27 C28 -0.4(5) . . . . ?
C30 C25 C26 C27 -0.4(4) . . . . ?
C30 C31 C36 C40 -13.2(4) . . . . ?
C30 C31 C36 C35 156.0(3) . . . . ?
C30 C31 C32 C33 -155.5(3) . . . . ?
C30 C31 C32 C37 14.8(5) . . . . ?
C31 C30 C29 C28 177.7(3) . . . . ?
C31 C36 C40 C42 102.3(4) . . . . ?
C31 C36 C40 C41 -133.4(3) . . . . ?
C31 C36 C35 C34 -2.4(5) . . . . ?
C31 C32 C33 C34 1.8(5) . . . . ?
C31 C32 C37 C38 135.5(3) . . . . ?
C31 C32 C37 C39 -101.4(4) . . . . ?
C26 C25 C30 C31 -177.3(3) . . . . ?
C26 C25 C30 C29 0.9(4) . . . . ?
C26 C27 C28 C29 0.7(6) . . . . ?
C18 C13 C14 C15 59.6(3) . . . . ?
C12 C7 C8 F6 179.5(3) . . . . ?
C12 C7 C8 C9 0.8(4) . . . . ?
C12 C11 C10 F8 179.9(3) . . . . ?
C12 C11 C10 C9 -0.9(6) . . . . ?
C24 C19 C20 C21 -51.9(3) . . . . ?
C24 C23 C22 C21 55.3(4) . . . . ?
C8 C7 C12 F10 179.4(3) . . . . ?
C8 C7 C12 C11 -0.8(4) . . . . ?
C8 C9 C10 F8 -179.9(3) . . . . ?
C8 C9 C10 C11 0.9(6) . . . . ?
C27 C28 C29 C30 -0.2(6) . . . . ?
C36 C31 C32 C33 -0.5(5) . . . . ?
C36 C31 C32 C37 169.8(3) . . . . ?
C1 C6 C5 F4 -177.7(3) . . . . ?
C1 C6 C5 C4 0.2(6) . . . . ?
C1 C2 C3 F2 177.0(3) . . . . ?
C1 C2 C3 C4 -1.8(6) . . . . ?
C32 C31 C36 C40 -168.4(3) . . . . ?
C32 C31 C36 C35 0.8(5) . . . . ?
C6 C1 C2 F1 -177.2(3) . . . . ?
C6 C1 C2 C3 4.3(5) . . . . ?
C6 C5 C4 F3 -175.9(3) . . . . ?
C6 C5 C4 C3 2.7(6) . . . . ?
C2 C1 C6 F5 177.9(3) . . . . ?
C2 C1 C6 C5 -3.5(5) . . . . ?
C2 C3 C4 F3 176.6(3) . . . . ?
C2 C3 C4 C5 -2.0(6) . . . . ?
C14 C13 C18 C17 -58.7(3) . . . . ?
C40 C36 C35 C34 167.2(3) . . . . ?
C23 C22 C21 C20 -58.8(4) . . . . ?
C17 C16 C15 C14 53.4(4) . . . . ?
C33 C32 C37 C38 -54.4(4) . . . . ?
C33 C32 C37 C39 68.7(4) . . . . ?
C33 C34 C35 C36 3.6(5) . . . . ?
C33 C34 C43 C44 -64.2(19) . . . . ?
C33 C34 C43 C45 45.6(7) . . . . ?
C33 C34 C43 C45A 131.6(10) . . . . ?
C33 C34 C43 C46 -95.5(14) . . . . ?
C35 C36 C40 C42 -66.9(4) . . . . ?
C35 C36 C40 C41 57.4(4) . . . . ?
C35 C34 C33 C32 -3.3(5) . . . . ?
C35 C34 C43 C44 111.0(19) . . . . ?
C35 C34 C43 C45 -139.1(6) . . . . ?
C35 C34 C43 C45A -53.1(11) . . . . ?
C35 C34 C43 C46 79.8(14) . . . . ?
C15 C16 C17 C18 -53.2(4) . . . . ?
C37 C32 C33 C34 -168.8(3) . . . . ?
C29 C30 C31 Pd1 -175.7(2) . . . . ?
C29 C30 C31 C36 -80.2(4) . . . . ?
C29 C30 C31 C32 75.5(4) . . . . ?
C43 C34 C33 C32 172.1(3) . . . . ?
C43 C34 C35 C36 -171.8(3) . . . . ?

loop_
_exptl_oxdiff_crystal_face_indexfrac_h
_exptl_oxdiff_crystal_face_indexfrac_k
_exptl_oxdiff_crystal_face_indexfrac_l
_exptl_oxdiff_crystal_face_x
_exptl_oxdiff_crystal_face_y
_exptl_oxdiff_crystal_face_z
-5.0000 -1.0000 2.0000 -0.0383 -0.0386 -0.1807
5.0000 1.0000 -2.0000 0.0383 0.0386 0.1807
-1.0000 -0.0000 5.0000 0.1045 0.1196 -0.1230
1.0000 0.0000 -5.0000 -0.1045 -0.1196 0.1230
2.0000 -5.0000 -0.0000 -0.2386 0.1919 -0.0252
-2.0000 5.0000 0.0000 0.2386 -0.1919 0.0252
-5.0000 -1.0000 -0.0000 -0.0827 -0.0964 -0.1416
5.0000 1.0000 0.0000 0.0827 0.0964 0.1416
-1.0000 0.0000 -1.0000 -0.0287 -0.0539 -0.0057
5.0000 -1.0000 -3.0000 -0.0846 0.0664 0.1699
5.0000 4.0000 -4.0000 0.1448 -0.1045 0.2652
-5.0000 -3.0000 -3.0000 -0.2499 -0.1263 -0.1132
